data_2231579
loop_
_publ_author_name
'Wang, Xiang-hui'
'Yang, Jian-xin'
'You, Cheng-hang'
'Lin, Qiang'

_publ_section_title
;
 Ethyl 3-oxo-2,3-dihydro-1,2-benzothiazole-2-carboxylate
;
_journal_coeditor_code KJ2180
_journal_issue 9
_journal_name_full 'Acta Crystallographica Section E'
_journal_page_first o2238
_journal_paper_doi 10.1107/S1600536811029199
_journal_volume 67
_journal_year 2011
_chemical_formula_iupac 'C10 H9 N O3 S'
_chemical_formula_moiety 'C10 H9 N O3 S'
_chemical_formula_sum 'C10 H9 N O3 S'
_chemical_formula_weight 223.24
_chemical_name_systematic
;
Ethyl 3-oxo-2,3-dihydro-1,2-benzothiazole-2-carboxylate
;
_space_group_IT_number 14
_symmetry_cell_setting monoclinic
_symmetry_space_group_name_Hall '-P 2ybc'
_symmetry_space_group_name_H-M 'P 1 21/c 1'
_atom_sites_solution_hydrogens geom
_atom_sites_solution_primary direct
_atom_sites_solution_secondary difmap
_audit_creation_method SHELXL-97
_cell_angle_alpha 90.00
_cell_angle_beta 110.929(4)
_cell_angle_gamma 90.00
_cell_formula_units_Z 4
_cell_length_a 16.904(5)
_cell_length_b 4.8912(13)
_cell_length_c 12.676(4)
_cell_measurement_reflns_used 3063
_cell_measurement_temperature 153(2)
_cell_measurement_theta_max 29.130
_cell_measurement_theta_min 3.215
_cell_volume 978.9(5)
_computing_cell_refinement 'CrystalClear (Rigaku, 2008)'
_computing_data_collection 'CrystalClear (Rigaku, 2008)'
_computing_data_reduction 'CrystalClear (Rigaku, 2008)'
_computing_molecular_graphics 'SHELXTL (Sheldrick, 2008)'
_computing_publication_material 'SHELXTL (Sheldrick, 2008) and publCIF (Westrip, 2010)'
_computing_structure_refinement 'SHELXL97 (Sheldrick, 2008)'
_computing_structure_solution 'SHELXS97 (Sheldrick, 2008)'
_diffrn_ambient_temperature 153(2)
_diffrn_detector_area_resol_mean 28.5714
_diffrn_measured_fraction_theta_full 0.973
_diffrn_measured_fraction_theta_max 0.973
_diffrn_measurement_device_type 'Rigaku AFC10/Saturn724+'
_diffrn_measurement_method 'phi and omega scans'
_diffrn_radiation_monochromator graphite
_diffrn_radiation_source 'Rotating Anode'
_diffrn_radiation_type MoK\a
_diffrn_radiation_wavelength 0.71073
_diffrn_reflns_av_R_equivalents 0.0272
_diffrn_reflns_av_sigmaI/netI 0.0283
_diffrn_reflns_limit_h_max 23
_diffrn_reflns_limit_h_min -21
_diffrn_reflns_limit_k_max 6
_diffrn_reflns_limit_k_min -6
_diffrn_reflns_limit_l_max 17
_diffrn_reflns_limit_l_min -13
_diffrn_reflns_number 8002
_diffrn_reflns_theta_full 29.13
_diffrn_reflns_theta_max 29.13
_diffrn_reflns_theta_min 3.21
_diffrn_standards_decay_% 0
_diffrn_standards_interval_count 0
_diffrn_standards_interval_time 0
_diffrn_standards_number 0
_exptl_absorpt_coefficient_mu 0.315
_exptl_absorpt_correction_T_max 0.9066
_exptl_absorpt_correction_T_min 0.8874
_exptl_absorpt_correction_type multi-scan
_exptl_absorpt_process_details '(ABSCOR; Higashi, 1995)'
_exptl_crystal_colour colourless
_exptl_crystal_density_diffrn 1.515
_exptl_crystal_density_method 'not measured'
_exptl_crystal_description Block
_exptl_crystal_F_000 464
_exptl_crystal_size_max 0.39
_exptl_crystal_size_mid 0.33
_exptl_crystal_size_min 0.32
_refine_diff_density_max 0.329
_refine_diff_density_min -0.230
_refine_ls_extinction_method none
_refine_ls_goodness_of_fit_ref 0.998
_refine_ls_hydrogen_treatment constr
_refine_ls_matrix_type full
_refine_ls_number_parameters 137
_refine_ls_number_reflns 2570
_refine_ls_number_restraints 0
_refine_ls_restrained_S_all 0.998
_refine_ls_R_factor_all 0.0481
_refine_ls_R_factor_gt 0.0380
_refine_ls_shift/su_max 0.000
_refine_ls_shift/su_mean 0.000
_refine_ls_structure_factor_coef Fsqd
_refine_ls_weighting_details 'calc w=1/[\s^2^(Fo^2^)+(0.0596P)^2^+0.2160P] where P=(Fo^2^+2Fc^2^)/3'
_refine_ls_weighting_scheme calc
_refine_ls_wR_factor_gt 0.0945
_refine_ls_wR_factor_ref 0.1014
_reflns_number_gt 2219
_reflns_number_total 2570
_reflns_threshold_expression I>2sigma(I)
_cod_data_source_file kj2180.cif
_cod_data_source_block I
_cod_original_cell_volume 979.0(5)
_cod_original_sg_symbol_H-M 'P 21/c'
_cod_database_code 2231579
_cod_database_fobs_code 2231579

loop_
_symmetry_equiv_pos_as_xyz
'x, y, z'
'-x, y+1/2, -z+1/2'
'-x, -y, -z'
'x, -y-1/2, z-1/2'

loop_
_atom_site_type_symbol
_atom_site_label
_atom_site_fract_x
_atom_site_fract_y
_atom_site_fract_z
_atom_site_U_iso_or_equiv
_atom_site_adp_type
_atom_site_calc_flag
_atom_site_refinement_flags
_atom_site_occupancy
_atom_site_symmetry_multiplicity
S S1 0.27279(2) 0.29920(8) 0.34210(3) 0.02398(12) Uani d . 1 1
O O1 0.18146(7) 0.2458(2) 0.01861(9) 0.0304(3) Uani d . 1 1
O O2 0.31201(7) -0.1043(2) 0.10660(10) 0.0330(3) Uani d . 1 1
O O3 0.37405(7) -0.0967(2) 0.29680(10) 0.0345(3) Uani d . 1 1
N N1 0.26376(8) 0.1848(2) 0.20927(10) 0.0221(3) Uani d . 1 1
C C1 0.18919(9) 0.5239(3) 0.28158(11) 0.0206(3) Uani d . 1 1
C C2 0.15658(10) 0.7092(3) 0.33898(12) 0.0248(3) Uani d . 1 1
H H2 0.1792 0.7220 0.4190 0.030 Uiso calc R 1 1
C C3 0.09010(10) 0.8740(3) 0.27524(13) 0.0272(3) Uani d . 1 1
H H3 0.0672 1.0030 0.3125 0.033 Uiso calc R 1 1
C C4 0.05574(10) 0.8556(3) 0.15727(13) 0.0275(3) Uani d . 1 1
H H4 0.0095 0.9691 0.1158 0.033 Uiso calc R 1 1
C C5 0.08898(9) 0.6725(3) 0.10098(12) 0.0238(3) Uani d . 1 1
H H5 0.0666 0.6606 0.0209 0.029 Uiso calc R 1 1
C C6 0.15598(9) 0.5061(3) 0.16423(11) 0.0203(3) Uani d . 1 1
C C7 0.19790(9) 0.3036(3) 0.11718(12) 0.0217(3) Uani d . 1 1
C C8 0.32227(9) -0.0189(3) 0.20969(13) 0.0249(3) Uani d . 1 1
C C9 0.37419(11) -0.3059(4) 0.10007(17) 0.0422(5) Uani d . 1 1
H H9A 0.3489 -0.4204 0.0319 0.051 Uiso calc R 1 1
H H9B 0.3901 -0.4269 0.1670 0.051 Uiso calc R 1 1
C C10 0.45105(12) -0.1664(5) 0.0952(2) 0.0548(6) Uani d . 1 1
H H10A 0.4349 -0.0427 0.0301 0.066 Uiso calc R 1 1
H H10B 0.4910 -0.3033 0.0876 0.066 Uiso calc R 1 1
H H10C 0.4778 -0.0613 0.1647 0.066 Uiso calc R 1 1

loop_
_atom_site_aniso_label
_atom_site_aniso_U_11
_atom_site_aniso_U_22
_atom_site_aniso_U_33
_atom_site_aniso_U_12
_atom_site_aniso_U_13
_atom_site_aniso_U_23
S1 0.0276(2) 0.02520(19) 0.01661(18) 0.00118(14) 0.00484(13) 0.00023(13)
O1 0.0399(6) 0.0342(6) 0.0176(5) 0.0038(5) 0.0110(5) -0.0003(4)
O2 0.0273(6) 0.0384(6) 0.0333(6) 0.0050(5) 0.0110(5) -0.0109(5)
O3 0.0350(6) 0.0345(6) 0.0318(6) 0.0075(5) 0.0092(5) 0.0049(5)
N1 0.0247(6) 0.0243(6) 0.0174(6) 0.0004(5) 0.0078(5) -0.0002(4)
C1 0.0235(6) 0.0188(6) 0.0195(7) -0.0034(5) 0.0078(5) 0.0013(5)
C2 0.0309(7) 0.0252(7) 0.0197(7) -0.0036(6) 0.0109(6) -0.0024(5)
C3 0.0321(8) 0.0234(7) 0.0312(8) -0.0002(6) 0.0174(6) -0.0003(6)
C4 0.0275(7) 0.0267(7) 0.0288(8) 0.0027(6) 0.0108(6) 0.0064(6)
C5 0.0253(7) 0.0254(7) 0.0198(7) -0.0026(5) 0.0072(5) 0.0034(5)
C6 0.0236(6) 0.0195(6) 0.0189(7) -0.0049(5) 0.0089(5) 0.0006(5)
C7 0.0254(7) 0.0229(6) 0.0188(6) -0.0023(5) 0.0102(5) 0.0019(5)
C8 0.0233(7) 0.0231(7) 0.0299(8) -0.0022(6) 0.0113(6) 0.0001(6)
C9 0.0322(9) 0.0456(10) 0.0462(11) 0.0092(8) 0.0109(8) -0.0155(8)
C10 0.0375(10) 0.0769(16) 0.0567(13) 0.0176(10) 0.0249(9) 0.0170(11)

loop_
_atom_type_symbol
_atom_type_description
_atom_type_scat_dispersion_real
_atom_type_scat_dispersion_imag
_atom_type_scat_source
C C 0.0033 0.0016 'International Tables Vol C Tables 4.2.6.8 and 6.1.1.4'
H H 0.0000 0.0000 'International Tables Vol C Tables 4.2.6.8 and 6.1.1.4'
N N 0.0061 0.0033 'International Tables Vol C Tables 4.2.6.8 and 6.1.1.4'
O O 0.0106 0.0060 'International Tables Vol C Tables 4.2.6.8 and 6.1.1.4'
S S 0.1246 0.1234 'International Tables Vol C Tables 4.2.6.8 and 6.1.1.4'

loop_
_geom_angle_atom_site_label_1
_geom_angle_atom_site_label_2
_geom_angle_atom_site_label_3
_geom_angle
N1 S1 C1 89.99(6)
C8 O2 C9 115.15(13)
C8 N1 C7 129.73(12)
C8 N1 S1 114.18(10)
C7 N1 S1 116.07(10)
C6 C1 C2 120.98(13)
C6 C1 S1 112.72(11)
C2 C1 S1 126.30(11)
C3 C2 C1 117.65(13)
C3 C2 H2 121.2
C1 C2 H2 121.2
C2 C3 C4 121.76(14)
C2 C3 H3 119.1
C4 C3 H3 119.1
C5 C4 C3 120.16(14)
C5 C4 H4 119.9
C3 C4 H4 119.9
C4 C5 C6 118.56(14)
C4 C5 H5 120.7
C6 C5 H5 120.7
C1 C6 C5 120.88(13)
C1 C6 C7 114.11(12)
C5 C6 C7 125.01(13)
O1 C7 N1 125.20(14)
O1 C7 C6 127.71(13)
N1 C7 C6 107.09(12)
O3 C8 O2 127.15(14)
O3 C8 N1 120.68(14)
O2 C8 N1 112.17(12)
O2 C9 C10 110.40(16)
O2 C9 H9A 109.6
C10 C9 H9A 109.6
O2 C9 H9B 109.6
C10 C9 H9B 109.6
H9A C9 H9B 108.1
C9 C10 H10A 109.5
C9 C10 H10B 109.5
H10A C10 H10B 109.5
C9 C10 H10C 109.5
H10A C10 H10C 109.5
H10B C10 H10C 109.5

loop_
_geom_bond_atom_site_label_1
_geom_bond_atom_site_label_2
_geom_bond_distance
S1 N1 1.7286(13)
S1 C1 1.7374(15)
O1 C7 1.2125(18)
O2 C8 1.3232(19)
O2 C9 1.465(2)
O3 C8 1.1999(18)
N1 C8 1.4025(19)
N1 C7 1.4182(18)
C1 C6 1.3924(19)
C1 C2 1.393(2)
C2 C3 1.384(2)
C2 H2 0.9500
C3 C4 1.400(2)
C3 H3 0.9500
C4 C5 1.383(2)
C4 H4 0.9500
C5 C6 1.393(2)
C5 H5 0.9500
C6 C7 1.463(2)
C9 C10 1.488(3)
C9 H9A 0.9900
C9 H9B 0.9900
C10 H10A 0.9800
C10 H10B 0.9800
C10 H10C 0.9800

loop_
_geom_torsion_atom_site_label_1
_geom_torsion_atom_site_label_2
_geom_torsion_atom_site_label_3
_geom_torsion_atom_site_label_4
_geom_torsion
C1 S1 N1 C8 -179.94(11)
C1 S1 N1 C7 -1.47(11)
N1 S1 C1 C6 0.71(11)
N1 S1 C1 C2 -178.46(13)
C6 C1 C2 C3 0.1(2)
S1 C1 C2 C3 179.22(11)
C1 C2 C3 C4 0.5(2)
C2 C3 C4 C5 -1.1(2)
C3 C4 C5 C6 0.9(2)
C2 C1 C6 C5 -0.2(2)
S1 C1 C6 C5 -179.46(11)
C2 C1 C6 C7 179.38(13)
S1 C1 C6 C7 0.15(15)
C4 C5 C6 C1 -0.3(2)
C4 C5 C6 C7 -179.85(13)
C8 N1 C7 O1 -0.7(2)
S1 N1 C7 O1 -178.93(12)
C8 N1 C7 C6 179.92(13)
S1 N1 C7 C6 1.74(15)
C1 C6 C7 O1 179.53(14)
C5 C6 C7 O1 -0.9(2)
C1 C6 C7 N1 -1.16(16)
C5 C6 C7 N1 178.43(13)
C9 O2 C8 O3 -3.4(2)
C9 O2 C8 N1 176.56(13)
C7 N1 C8 O3 -179.58(14)
S1 N1 C8 O3 -1.37(18)
C7 N1 C8 O2 0.5(2)
S1 N1 C8 O2 178.70(10)
C8 O2 C9 C10 -85.9(2)

loop_
_cod_related_entry_id
_cod_related_entry_database
_cod_related_entry_code
1 ChemSpider 158308
